data_2017336
loop_
_publ_author_name
'Goldberg, Israel'

_publ_section_title
;
 Coulombic interactions, hydrogen bonding and supramolecular chirality
 in pyridinium trifluoromethanesulfonate
;
_journal_coeditor_code GA3132
_journal_issue 10
_journal_name_full 'Acta Crystallographica Section C'
_journal_page_first o509
_journal_page_last o511
_journal_paper_doi 10.1107/S0108270109034866
_journal_volume 65
_journal_year 2009
_chemical_formula_iupac 'C5 H6 N +, C F3 O3 S -'
_chemical_formula_moiety 'C5 H6 N +, C F3 O3 S -'
_chemical_formula_sum 'C6 H6 F3 N O3 S'
_chemical_formula_weight 229.18
_chemical_name_systematic
;
pyridinium trifluoromethanesulfonate
;
_space_group_IT_number 96
_symmetry_cell_setting tetragonal
_symmetry_space_group_name_Hall 'P 4nw 2abw'
_symmetry_space_group_name_H-M 'P 43 21 2'
_atom_sites_solution_hydrogens geom
_atom_sites_solution_primary direct
_atom_sites_solution_secondary difmap
_audit_creation_method SHELXL-97
_cell_angle_alpha 90.00
_cell_angle_beta 90.00
_cell_angle_gamma 90.00
_cell_formula_units_Z 8
_cell_length_a 8.5265(8)
_cell_length_b 8.5265(8)
_cell_length_c 24.388(2)
_cell_measurement_reflns_used 1793
_cell_measurement_temperature 110(2)
_cell_measurement_theta_max 26.00
_cell_measurement_theta_min 2.53
_cell_volume 1773.0(3)
_computing_cell_refinement 'Denzo (Otwinowski & Minor, 1997)'
_computing_data_collection 'Collect (Nonius, 1999)'
_computing_data_reduction 'Denzo (Otwinowski & Minor, 1997)'
_computing_molecular_graphics
;
ORTEP-III (Burnett & Johnson, 1996) and
Mercury (Macrae <i>et al.</i>,  2006)
;
_computing_publication_material 'SHELXL97 (Sheldrick, 2008)'
_computing_structure_refinement 'SHELXL97 (Sheldrick, 2008)'
_computing_structure_solution 'SIR97 (Altomare <i>et al.</i>,  1999)'
_diffrn_ambient_temperature 110(2)
_diffrn_detector_area_resol_mean 12.8
_diffrn_measured_fraction_theta_full 1.000
_diffrn_measured_fraction_theta_max 1.000
_diffrn_measurement_device_type 'Nonius KappaCCD'
_diffrn_measurement_method '0.3 deg. \w scans'
_diffrn_radiation_monochromator graphite
_diffrn_radiation_source 'fine-focus sealed tube'
_diffrn_radiation_type MoK\a
_diffrn_radiation_wavelength 0.71073
_diffrn_reflns_av_R_equivalents 0.0568
_diffrn_reflns_av_sigmaI/netI 0.0758
_diffrn_reflns_limit_h_max 10
_diffrn_reflns_limit_h_min -10
_diffrn_reflns_limit_k_max 7
_diffrn_reflns_limit_k_min -7
_diffrn_reflns_limit_l_max 27
_diffrn_reflns_limit_l_min -29
_diffrn_reflns_number 11922
_diffrn_reflns_theta_full 26.00
_diffrn_reflns_theta_max 26.00
_diffrn_reflns_theta_min 2.53
_diffrn_standards_number 0
_exptl_absorpt_coefficient_mu 0.395
_exptl_absorpt_correction_type none
_exptl_crystal_colour colorless
_exptl_crystal_density_diffrn 1.717
_exptl_crystal_density_method 'not measured'
_exptl_crystal_description plate
_exptl_crystal_F_000 928
_exptl_crystal_size_max 0.45
_exptl_crystal_size_mid 0.20
_exptl_crystal_size_min 0.10
_refine_diff_density_max 0.377
_refine_diff_density_min -0.388
_refine_ls_abs_structure_details 'Flack (1983), 657 Friedel pairs'
_refine_ls_abs_structure_Flack 0.08(17)
_refine_ls_extinction_method none
_refine_ls_goodness_of_fit_ref 1.032
_refine_ls_hydrogen_treatment refxyz
_refine_ls_matrix_type full
_refine_ls_number_parameters 145
_refine_ls_number_reflns 1752
_refine_ls_number_restraints 0
_refine_ls_restrained_S_all 1.032
_refine_ls_R_factor_all 0.0994
_refine_ls_R_factor_gt 0.0594
_refine_ls_shift/su_max 0.001
_refine_ls_shift/su_mean 0.000
_refine_ls_structure_factor_coef Fsqd
_refine_ls_weighting_details 'calc w=1/[\s^2^(Fo^2^)+(0.0622P)^2^+0.0000P] where P=(Fo^2^+2Fc^2^)/3'
_refine_ls_weighting_scheme calc
_refine_ls_wR_factor_gt 0.1095
_refine_ls_wR_factor_ref 0.1206
_reflns_number_gt 1222
_reflns_number_total 1752
_reflns_threshold_expression I>2\s(I)
_cod_data_source_file ga3132.cif
_cod_data_source_block I
_cod_database_code 2017336
_cod_database_fobs_code 2017336

loop_
_symmetry_equiv_pos_as_xyz
'x, y, z'
'-x, -y, z+1/2'
'x+1/2, -y+1/2, -z+1/4'
'-x+1/2, y+1/2, -z+3/4'
'-y, -x, -z+1/2'
'y, x, -z'
'y+1/2, -x+1/2, z+1/4'
'-y+1/2, x+1/2, z+3/4'

loop_
_atom_site_type_symbol
_atom_site_label
_atom_site_fract_x
_atom_site_fract_y
_atom_site_fract_z
_atom_site_U_iso_or_equiv
_atom_site_adp_type
_atom_site_calc_flag
_atom_site_refinement_flags
_atom_site_occupancy
_atom_site_disorder_assembly
_atom_site_disorder_group
S S1 0.96551(12) 0.03340(12) 0.61834(4) 0.0342(3) Uani d . 1 . .
O O2 0.8228(3) 0.1245(3) 0.61932(11) 0.0424(8) Uani d . 1 . .
O O3 1.0986(3) 0.1121(3) 0.64216(10) 0.0422(8) Uani d . 1 . .
O O4 0.9957(3) -0.0454(3) 0.56742(10) 0.0399(7) Uani d . 1 . .
C C5 0.9238(5) -0.1255(5) 0.66632(16) 0.0396(11) Uani d . 1 . .
F F6 0.8861(3) -0.0718(3) 0.71551(9) 0.0556(8) Uani d . 1 . .
F F7 0.8062(4) -0.2132(3) 0.64876(10) 0.0552(8) Uani d . 1 . .
F F8 1.0484(4) -0.2184(3) 0.67217(10) 0.0641(8) Uani d . 1 . .
N N9 1.0581(5) 0.4000(4) 0.70558(14) 0.0396(10) Uani d . 1 . .
H H9 1.092(5) 0.354(6) 0.6782(17) 0.047 Uiso d . 1 . .
C C10 1.1503(6) 0.4750(6) 0.74135(18) 0.0410(11) Uani d . 1 . .
H H10 1.260(5) 0.476(5) 0.7354(15) 0.049 Uiso d . 1 . .
C C11 1.0843(6) 0.5605(6) 0.78154(18) 0.0398(12) Uani d . 1 . .
H H11 1.142(5) 0.615(5) 0.8047(16) 0.048 Uiso d . 1 . .
C C12 0.9232(5) 0.5696(5) 0.78570(17) 0.0404(12) Uani d . 1 . .
H H12 0.876(5) 0.628(5) 0.8113(16) 0.048 Uiso d . 1 . .
C C13 0.8313(5) 0.4896(5) 0.74839(19) 0.0416(12) Uani d . 1 . .
H H13 0.728(5) 0.490(5) 0.7492(15) 0.050 Uiso d . 1 . .
C C14 0.9003(6) 0.4047(5) 0.70814(18) 0.0392(12) Uani d . 1 . .
H H14 0.849(6) 0.340(5) 0.6817(16) 0.047 Uiso d . 1 . .

loop_
_atom_site_aniso_label
_atom_site_aniso_U_11
_atom_site_aniso_U_22
_atom_site_aniso_U_33
_atom_site_aniso_U_12
_atom_site_aniso_U_13
_atom_site_aniso_U_23
S1 0.0351(6) 0.0314(6) 0.0359(5) -0.0006(5) -0.0010(4) -0.0003(4)
O2 0.041(2) 0.0359(19) 0.0502(17) 0.0092(15) -0.0074(14) -0.0041(14)
O3 0.0365(19) 0.0346(18) 0.0554(18) -0.0074(15) -0.0004(14) -0.0079(14)
O4 0.0446(19) 0.0405(17) 0.0344(14) 0.0003(15) 0.0036(12) -0.0003(12)
C5 0.041(3) 0.042(3) 0.035(2) -0.001(3) 0.005(2) 0.003(2)
F6 0.0659(19) 0.066(2) 0.0346(13) -0.0126(15) 0.0073(12) -0.0035(12)
F7 0.060(2) 0.0489(18) 0.0568(14) -0.0227(15) 0.0059(13) -0.0030(12)
F8 0.063(2) 0.0573(19) 0.0723(18) 0.0173(17) 0.0068(15) 0.0238(15)
N9 0.046(3) 0.040(2) 0.033(2) 0.011(2) 0.0102(19) -0.0001(17)
C10 0.032(2) 0.051(3) 0.041(3) 0.003(2) 0.001(2) 0.005(2)
C11 0.042(3) 0.041(3) 0.037(3) -0.003(2) -0.006(2) 0.000(2)
C12 0.046(3) 0.037(3) 0.037(3) 0.007(2) 0.004(2) -0.004(2)
C13 0.030(2) 0.046(3) 0.049(3) 0.003(2) 0.006(2) -0.003(3)
C14 0.039(3) 0.036(3) 0.043(3) -0.001(2) -0.001(2) -0.002(2)

loop_
_atom_type_symbol
_atom_type_description
_atom_type_scat_dispersion_real
_atom_type_scat_dispersion_imag
_atom_type_scat_source
C C 0.0033 0.0016 'International Tables Vol C Tables 4.2.6.8 and 6.1.1.4'
H H 0.0000 0.0000 'International Tables Vol C Tables 4.2.6.8 and 6.1.1.4'
F F 0.0171 0.0103 'International Tables Vol C Tables 4.2.6.8 and 6.1.1.4'
O O 0.0106 0.0060 'International Tables Vol C Tables 4.2.6.8 and 6.1.1.4'
S S 0.1246 0.1234 'International Tables Vol C Tables 4.2.6.8 and 6.1.1.4'
N N 0.0061 0.0033 'International Tables Vol C Tables 4.2.6.8 and 6.1.1.4'

loop_
_geom_angle_atom_site_label_1
_geom_angle_atom_site_label_2
_geom_angle_atom_site_label_3
_geom_angle_site_symmetry_1
_geom_angle_site_symmetry_3
_geom_angle
_geom_angle_publ_flag
O4 S1 O3 . . 115.20(17) ?
O4 S1 O2 . . 114.67(17) ?
O3 S1 O2 . . 113.99(18) ?
O4 S1 C5 . . 104.00(18) ?
O3 S1 C5 . . 103.93(19) ?
O2 S1 C5 . . 103.0(2) ?
F7 C5 F6 . . 107.8(3) ?
F7 C5 F8 . . 107.6(4) ?
F6 C5 F8 . . 107.6(4) ?
F7 C5 S1 . . 111.1(3) ?
F6 C5 S1 . . 111.8(3) ?
F8 C5 S1 . . 110.8(3) ?
C10 N9 C14 . . 122.8(4) ?
C10 N9 H9 . . 123(3) ?
C14 N9 H9 . . 114(3) ?
N9 C10 C11 . . 119.3(4) ?
N9 C10 H10 . . 119(3) ?
C11 C10 H10 . . 121(3) ?
C10 C11 C12 . . 120.0(5) ?
C10 C11 H11 . . 121(3) ?
C12 C11 H11 . . 119(3) ?
C11 C12 C13 . . 119.2(4) ?
C11 C12 H12 . . 122(3) ?
C13 C12 H12 . . 119(3) ?
C14 C13 C12 . . 119.7(4) ?
C14 C13 H13 . . 117(3) ?
C12 C13 H13 . . 123(3) ?
N9 C14 C13 . . 118.9(4) ?
N9 C14 H14 . . 114(3) ?
C13 C14 H14 . . 127(3) ?

loop_
_geom_bond_atom_site_label_1
_geom_bond_atom_site_label_2
_geom_bond_site_symmetry_2
_geom_bond_distance
_geom_bond_publ_flag
S1 O4 . 1.436(3) ?
S1 O3 . 1.441(3) ?
S1 O2 . 1.444(3) ?
S1 C5 . 1.825(4) ?
C5 F7 . 1.322(5) ?
C5 F6 . 1.324(5) ?
C5 F8 . 1.333(5) ?
N9 C10 . 1.337(6) ?
N9 C14 . 1.348(6) ?
N9 H9 . 0.83(4) ?
C10 C11 . 1.345(6) ?
C10 H10 . 0.94(4) ?
C11 C12 . 1.380(6) ?
C11 H11 . 0.88(4) ?
C12 C13 . 1.381(6) ?
C12 H12 . 0.89(4) ?
C13 C14 . 1.354(6) ?
C13 H13 . 0.88(4) ?
C14 H14 . 0.95(4) ?

loop_
_geom_hbond_atom_site_label_D
_geom_hbond_atom_site_label_H
_geom_hbond_atom_site_label_A
_geom_hbond_site_symmetry_A
_geom_hbond_distance_DH
_geom_hbond_distance_HA
_geom_hbond_distance_DA
_geom_hbond_angle_DHA
N9 H9 O3 . 0.83(4) 2.24(5) 2.921(5) 140(4)
N9 H9 O2 3_556 0.83(4) 2.29(4) 2.911(5) 132(4)
C10 H10 O4 3_556 0.94(4) 2.46(4) 3.330(5) 153(3)
C10 H10 O4 7_665 0.94(4) 2.61(4) 3.199(5) 121(3)
C11 H11 F7 7_665 0.88(4) 2.69(4) 3.528(5) 159(4)
C12 H12 O2 7_565 0.89(4) 2.61(5) 3.389(5) 147(4)
C12 H12 O3 5_676 0.89(4) 2.59(4) 3.345(5) 142(4)
C13 H13 O4 3_456 0.88(4) 2.60(4) 3.315(5) 138(3)
C14 H14 O2 . 0.95(4) 2.40(4) 3.292(5) 156(4)

loop_
_cod_related_entry_id
_cod_related_entry_database
_cod_related_entry_code
1 ChemSpider 2016609
